data_7114951
loop_
_publ_author_name
'Wing-Wah Yam, Vivian'
'Chung-Chin Cheng, Eddie'
'Zhu, Nianyong'

_publ_section_title
;
 The first luminescent tetranuclear copper(i) \m4-phosphinidene complex
;
_journal_issue 11
_journal_name_full 'Chemical Communications'
_journal_page_first 1028
_journal_paper_doi 10.1039/b101284n
_journal_year 2001
_chemical_formula_moiety 'C80 H80 B2 Cu5 F8 P10'
_chemical_formula_sum 'C108 H97 B2 Cl4 Cu4 F8 P9'
_chemical_formula_weight 2243.17
_chemical_name_systematic
;
 ?
;
_space_group_IT_number 9
_symmetry_cell_setting monoclinic
_symmetry_space_group_name_Hall 'C -2yc'
_symmetry_space_group_name_H-M 'C 1 c 1'
_atom_sites_solution_hydrogens geom
_atom_sites_solution_primary direct
_atom_sites_solution_secondary difmap
_audit_creation_method SHELXL-97
_cell_angle_alpha 90.00
_cell_angle_beta 91.27(2)
_cell_angle_gamma 90.00
_cell_formula_units_Z 4
_cell_length_a 14.456(2)
_cell_length_b 28.797(3)
_cell_length_c 25.340(3)
_cell_measurement_reflns_used 'all reflections'
_cell_measurement_temperature 301(2)
_cell_measurement_theta_max 25.45
_cell_measurement_theta_min 1.41
_cell_volume 10546(2)
_computing_data_reduction 'DENZO (Otwinowski and Minor, 1995)'
_computing_molecular_graphics 'Ortep-3 for Windows (Farrugia, 1997)'
_computing_publication_material 'WinGX publication routines (Farrugia, 1999)'
_computing_structure_refinement 'SHELXL-97 (Sheldrick, 1997)'
_computing_structure_solution 'SHELXS-97 (Sheldrick, 1997)'
_diffrn_ambient_temperature 301(2)
_diffrn_measured_fraction_theta_full 0.972
_diffrn_measured_fraction_theta_max 0.972
_diffrn_measurement_device_type 'MAR IPDS'
_diffrn_measurement_method oscillation
_diffrn_radiation_monochromator graphite
_diffrn_radiation_source 'fine-focus sealed tube'
_diffrn_radiation_type MoK\a
_diffrn_radiation_wavelength 0.71073
_diffrn_reflns_av_R_equivalents 0.0401
_diffrn_reflns_av_sigmaI/netI 0.0629
_diffrn_reflns_limit_h_max 17
_diffrn_reflns_limit_h_min -17
_diffrn_reflns_limit_k_max 34
_diffrn_reflns_limit_k_min -34
_diffrn_reflns_limit_l_max 30
_diffrn_reflns_limit_l_min -30
_diffrn_reflns_number 31947
_diffrn_reflns_theta_full 25.45
_diffrn_reflns_theta_max 25.45
_diffrn_reflns_theta_min 1.41
_exptl_absorpt_coefficient_mu 1.094
_exptl_crystal_colour orange-red
_exptl_crystal_density_diffrn 1.413
_exptl_crystal_density_method 'not measured'
_exptl_crystal_description prism
_exptl_crystal_F_000 4584
_exptl_crystal_size_max 0.6
_exptl_crystal_size_mid 0.5
_exptl_crystal_size_min 0.2
_refine_diff_density_max 0.695
_refine_diff_density_min -0.607
_refine_diff_density_rms 0.112
_refine_ls_abs_structure_details 'Flack H D (1983), Acta Cryst. A39, 876-881'
_refine_ls_abs_structure_Flack 0.409(10)
_refine_ls_extinction_method none
_refine_ls_goodness_of_fit_ref 1.028
_refine_ls_hydrogen_treatment mixed
_refine_ls_matrix_type full
_refine_ls_number_parameters 1167
_refine_ls_number_reflns 17709
_refine_ls_number_restraints 12
_refine_ls_restrained_S_all 1.029
_refine_ls_R_factor_all 0.0601
_refine_ls_R_factor_gt 0.0513
_refine_ls_shift/su_max 0.004
_refine_ls_shift/su_mean 0.000
_refine_ls_structure_factor_coef Fsqd
_refine_ls_weighting_details 'calc w=1/[\s^2^(Fo^2^)+(0.1041P)^2^+0.0000P] where P=(Fo^2^+2Fc^2^)/3'
_refine_ls_weighting_scheme calc
_refine_ls_wR_factor_gt 0.1381
_refine_ls_wR_factor_ref 0.1484
_reflns_number_gt 15296
_reflns_number_total 17709
_reflns_threshold_expression >2sigma(I)
_cod_data_source_file b101284n.txt
_cod_data_source_block mar37
_cod_original_sg_symbol_H-M 'C c'
_cod_database_code 7114951

loop_
_symmetry_equiv_pos_as_xyz
'x, y, z'
'x, -y, z+1/2'
'x+1/2, y+1/2, z'
'x+1/2, -y+1/2, z+1/2'

loop_
_atom_site_label
_atom_site_type_symbol
_atom_site_fract_x
_atom_site_fract_y
_atom_site_fract_z
_atom_site_U_iso_or_equiv
_atom_site_adp_type
_atom_site_occupancy
_atom_site_symmetry_multiplicity
_atom_site_calc_flag
_atom_site_refinement_flags
Cu1 Cu 0.78015(4) 0.65063(2) 0.57841(2) 0.04792(15) Uani 1 1 d .
Cu2 Cu 0.80514(4) 0.57240(2) 0.64808(2) 0.04872(15) Uani 1 1 d .
Cu3 Cu 0.94349(4) 0.62640(2) 0.72848(2) 0.04839(15) Uani 1 1 d .
Cu4 Cu 0.90328(4) 0.710106(19) 0.67475(2) 0.04658(15) Uani 1 1 d .
P1 P 0.89639(9) 0.63664(4) 0.64117(5) 0.0430(3) Uani 1 1 d .
P2 P 0.79897(11) 0.60336(5) 0.50614(5) 0.0524(3) Uani 1 1 d .
P3 P 0.81192(11) 0.51906(5) 0.58079(5) 0.0548(3) Uani 1 1 d .
P4 P 0.69855(11) 0.56805(5) 0.71194(6) 0.0536(3) Uani 1 1 d .
P5 P 0.86410(12) 0.58364(5) 0.78769(5) 0.0558(3) Uani 1 1 d .
P6 P 1.09289(11) 0.65004(5) 0.74443(6) 0.0574(3) Uani 1 1 d .
P7 P 1.04713(9) 0.74172(4) 0.68970(6) 0.0491(3) Uani 1 1 d .
P8 P 0.76919(9) 0.74541(4) 0.69565(5) 0.0464(3) Uani 1 1 d .
P9 P 0.68867(10) 0.71473(4) 0.58687(5) 0.0482(3) Uani 1 1 d .
C1 C 0.9998(4) 0.62388(19) 0.60247(19) 0.0507(12) Uani 1 1 d .
C2 C 1.0272(5) 0.6531(3) 0.5613(3) 0.0784(19) Uani 1 1 d .
H2 H 0.9925 0.6796 0.5538 0.094 Uiso 1 1 calc R
C3 C 1.1036(6) 0.6438(4) 0.5319(3) 0.096(3) Uani 1 1 d .
H3 H 1.1209 0.6644 0.5056 0.115 Uiso 1 1 calc R
C4 C 1.1555(6) 0.6035(4) 0.5413(4) 0.101(3) Uani 1 1 d .
H4 H 1.2068 0.5966 0.5212 0.121 Uiso 1 1 calc R
C5 C 1.1296(7) 0.5753(3) 0.5796(4) 0.099(3) Uani 1 1 d .
H5 H 1.1635 0.5483 0.5859 0.119 Uiso 1 1 calc R
C6 C 1.0531(5) 0.5845(3) 0.6110(3) 0.0791(19) Uani 1 1 d .
H6 H 1.0380 0.5640 0.6379 0.095 Uiso 1 1 calc R
C7 C 0.8590(5) 0.5490(2) 0.5226(2) 0.0587(13) Uani 1 1 d .
H7A H 0.9240 0.5556 0.5294 0.070 Uiso 1 1 calc R
H7B H 0.8548 0.5283 0.4925 0.070 Uiso 1 1 calc R
C8 C 0.6974(5) 0.58391(18) 0.4680(2) 0.0576(13) Uani 1 1 d .
C9 C 0.6121(6) 0.5862(3) 0.4886(3) 0.0758(18) Uani 1 1 d .
H9 H 0.6060 0.5981 0.5225 0.091 Uiso 1 1 calc R
C10 C 0.5319(6) 0.5711(3) 0.4607(4) 0.100(3) Uani 1 1 d .
H10 H 0.4733 0.5737 0.4749 0.120 Uiso 1 1 calc R
C11 C 0.5449(9) 0.5524(3) 0.4114(5) 0.117(4) Uani 1 1 d .
H11 H 0.4940 0.5410 0.3925 0.141 Uiso 1 1 calc R
C12 C 0.6308(8) 0.5502(3) 0.3893(3) 0.093(3) Uani 1 1 d .
H12 H 0.6365 0.5384 0.3553 0.111 Uiso 1 1 calc R
C13 C 0.7086(6) 0.5650(2) 0.4168(3) 0.0776(19) Uani 1 1 d .
H13 H 0.7669 0.5626 0.4022 0.093 Uiso 1 1 calc R
C14 C 0.8710(5) 0.6278(2) 0.4560(2) 0.0653(15) Uani 1 1 d .
C15 C 0.8477(7) 0.6704(3) 0.4338(4) 0.104(3) Uani 1 1 d .
H15 H 0.7958 0.6862 0.4454 0.124 Uiso 1 1 calc R
C16 C 0.9007(9) 0.6899(4) 0.3945(5) 0.125(4) Uani 1 1 d .
H16 H 0.8846 0.7189 0.3809 0.150 Uiso 1 1 calc R
C17 C 0.9746(9) 0.6679(5) 0.3758(4) 0.120(3) Uani 1 1 d .
H17 H 1.0095 0.6817 0.3497 0.144 Uiso 1 1 calc R
C18 C 0.9991(7) 0.6247(4) 0.3952(4) 0.103(3) Uani 1 1 d .
H18 H 1.0495 0.6088 0.3819 0.123 Uiso 1 1 calc R
C19 C 0.9473(7) 0.6057(4) 0.4347(3) 0.097(2) Uani 1 1 d .
H19 H 0.9641 0.5767 0.4478 0.117 Uiso 1 1 calc R
C20 C 0.8875(5) 0.46834(19) 0.5878(2) 0.0634(16) Uani 1 1 d .
C21 C 0.8509(7) 0.4282(2) 0.6088(3) 0.080(2) Uani 1 1 d .
H21 H 0.7882 0.4277 0.6162 0.096 Uiso 1 1 calc R
C22 C 0.9021(8) 0.3894(2) 0.6191(3) 0.087(2) Uani 1 1 d .
H22 H 0.8747 0.3627 0.6322 0.104 Uiso 1 1 calc R
C23 C 0.9942(10) 0.3908(3) 0.6097(3) 0.109(4) Uani 1 1 d .
H23 H 1.0308 0.3649 0.6173 0.131 Uiso 1 1 calc R
C24 C 1.0341(7) 0.4301(3) 0.5890(4) 0.098(3) Uani 1 1 d .
H24 H 1.0971 0.4305 0.5822 0.118 Uiso 1 1 calc R
C25 C 0.9798(6) 0.4698(2) 0.5782(3) 0.0776(19) Uani 1 1 d .
H25 H 1.0065 0.4965 0.5646 0.093 Uiso 1 1 calc R
C26 C 0.7055(6) 0.49308(19) 0.5551(3) 0.0692(17) Uani 1 1 d .
C27 C 0.6239(6) 0.4963(3) 0.5847(3) 0.087(2) Uani 1 1 d .
H27 H 0.6256 0.5109 0.6175 0.104 Uiso 1 1 calc R
C28 C 0.5418(7) 0.4780(3) 0.5652(5) 0.109(3) Uani 1 1 d .
H28 H 0.4872 0.4810 0.5837 0.131 Uiso 1 1 calc R
C29 C 0.5434(12) 0.4549(4) 0.5163(6) 0.141(5) Uani 1 1 d .
H29 H 0.4893 0.4410 0.5036 0.170 Uiso 1 1 calc R
C30 C 0.6186(11) 0.4520(4) 0.4877(5) 0.126(4) Uani 1 1 d .
H30 H 0.6157 0.4378 0.4548 0.152 Uiso 1 1 calc R
C31 C 0.7026(7) 0.4703(3) 0.5067(3) 0.093(3) Uani 1 1 d .
H31 H 0.7560 0.4672 0.4872 0.112 Uiso 1 1 calc R
C32 C 0.7396(5) 0.5873(2) 0.7779(3) 0.0651(15) Uani 1 1 d .
H32A H 0.7204 0.6192 0.7831 0.078 Uiso 1 1 calc R
H32B H 0.7101 0.5684 0.8044 0.078 Uiso 1 1 calc R
C33 C 0.5988(5) 0.60390(19) 0.6971(3) 0.0626(14) Uani 1 1 d .
C34 C 0.5485(5) 0.6284(2) 0.7357(3) 0.0750(18) Uani 1 1 d .
H34 H 0.5677 0.6270 0.7710 0.090 Uiso 1 1 calc R
C35 C 0.4707(6) 0.6543(3) 0.7214(5) 0.097(3) Uani 1 1 d .
H35 H 0.4364 0.6694 0.7468 0.117 Uiso 1 1 calc R
C36 C 0.4458(7) 0.6571(3) 0.6692(5) 0.105(3) Uani 1 1 d .
H36 H 0.3969 0.6765 0.6595 0.126 Uiso 1 1 calc R
C37 C 0.4892(7) 0.6329(3) 0.6305(4) 0.102(3) Uani 1 1 d .
H37 H 0.4674 0.6333 0.5957 0.122 Uiso 1 1 calc R
C38 C 0.5697(5) 0.6071(3) 0.6459(3) 0.0778(18) Uani 1 1 d .
H38 H 0.6032 0.5919 0.6202 0.093 Uiso 1 1 calc R
C39 C 0.6487(4) 0.5107(2) 0.7245(2) 0.0610(14) Uani 1 1 d .
C40 C 0.5592(5) 0.5050(3) 0.7414(3) 0.081(2) Uani 1 1 d .
H40 H 0.5223 0.5309 0.7474 0.097 Uiso 1 1 calc R
C41 C 0.5245(6) 0.4605(3) 0.7496(4) 0.099(3) Uani 1 1 d .
H41 H 0.4649 0.4567 0.7620 0.119 Uiso 1 1 calc R
C42 C 0.5779(7) 0.4221(3) 0.7393(3) 0.089(2) Uani 1 1 d .
H42 H 0.5538 0.3924 0.7437 0.107 Uiso 1 1 calc R
C43 C 0.6661(6) 0.4277(2) 0.7228(3) 0.082(2) Uani 1 1 d .
H43 H 0.7028 0.4018 0.7167 0.098 Uiso 1 1 calc R
C44 C 0.7015(5) 0.4717(2) 0.7151(3) 0.0698(16) Uani 1 1 d .
H44 H 0.7617 0.4750 0.7034 0.084 Uiso 1 1 calc R
C45 C 0.8910(5) 0.5225(2) 0.7779(2) 0.0634(15) Uani 1 1 d .
C46 C 0.9482(6) 0.5106(2) 0.7368(2) 0.0732(18) Uani 1 1 d .
H46 H 0.9711 0.5338 0.7152 0.088 Uiso 1 1 calc R
C47 C 0.9721(7) 0.4645(3) 0.7273(3) 0.095(3) Uani 1 1 d .
H47 H 1.0113 0.4568 0.7000 0.115 Uiso 1 1 calc R
C48 C 0.9361(7) 0.4304(3) 0.7596(3) 0.091(2) Uani 1 1 d .
H48 H 0.9502 0.3994 0.7532 0.109 Uiso 1 1 calc R
C49 C 0.8809(8) 0.4413(3) 0.8002(4) 0.101(3) Uani 1 1 d .
H49 H 0.8588 0.4178 0.8216 0.121 Uiso 1 1 calc R
C50 C 0.8564(6) 0.4876(2) 0.8104(3) 0.081(2) Uani 1 1 d .
H50 H 0.8180 0.4949 0.8381 0.097 Uiso 1 1 calc R
C51 C 0.8811(6) 0.5905(2) 0.8583(2) 0.079(2) Uani 1 1 d .
C52 C 0.9637(9) 0.5761(5) 0.8818(4) 0.122(4) Uani 1 1 d .
H52 H 1.0079 0.5615 0.8614 0.146 Uiso 1 1 calc R
C53 C 0.9820(11) 0.5833(5) 0.9363(4) 0.139(5) Uani 1 1 d .
H53 H 1.0352 0.5713 0.9525 0.167 Uiso 1 1 calc R
C54 C 0.9194(14) 0.6084(5) 0.9649(4) 0.149(6) Uani 1 1 d .
H54 H 0.9330 0.6163 0.9998 0.179 Uiso 1 1 calc R
C55 C 0.8433(13) 0.6207(4) 0.9436(4) 0.132(4) Uani 1 1 d .
H55 H 0.8020 0.6367 0.9646 0.158 Uiso 1 1 calc R
C56 C 0.8156(9) 0.6121(3) 0.8897(3) 0.108(3) Uani 1 1 d .
H56 H 0.7573 0.6203 0.8765 0.129 Uiso 1 1 calc R
C57 C 1.1310(4) 0.6945(2) 0.6969(2) 0.0558(13) Uani 1 1 d .
H57A H 1.1901 0.7072 0.7089 0.067 Uiso 1 1 calc R
H57B H 1.1398 0.6801 0.6628 0.067 Uiso 1 1 calc R
C58 C 1.1744(5) 0.6027(2) 0.7367(4) 0.078(2) Uani 1 1 d .
C59 C 1.2379(8) 0.5992(3) 0.7002(6) 0.124(4) Uani 1 1 d .
H59 H 1.2421 0.6229 0.6755 0.149 Uiso 1 1 calc R
C60 C 1.2997(9) 0.5614(6) 0.6968(9) 0.183(8) Uani 1 1 d .
H60 H 1.3465 0.5608 0.6722 0.219 Uiso 1 1 calc R
C61 C 1.2865(10) 0.5245(4) 0.7329(10) 0.180(9) Uani 1 1 d .
H61 H 1.3268 0.4993 0.7327 0.216 Uiso 1 1 calc R
C62 C 1.2211(14) 0.5250(6) 0.7655(13) 0.261(15) Uani 1 1 d .
H62 H 1.2100 0.4991 0.7863 0.314 Uiso 1 1 calc R
C63 C 1.1657(10) 0.5646(4) 0.7701(8) 0.175(7) Uani 1 1 d .
H63 H 1.1216 0.5654 0.7963 0.210 Uiso 1 1 calc R
C64 C 1.1251(6) 0.6739(2) 0.8094(3) 0.0762(19) Uani 1 1 d .
C65 C 1.2180(7) 0.6806(4) 0.8230(4) 0.114(3) Uani 1 1 d .
H65 H 1.2640 0.6728 0.7995 0.136 Uiso 1 1 calc R
C66 C 1.2405(13) 0.6990(5) 0.8717(8) 0.166(7) Uani 1 1 d .
H66 H 1.3023 0.7043 0.8807 0.199 Uiso 1 1 calc R
C67 C 1.1737(16) 0.7096(4) 0.9072(5) 0.150(7) Uani 1 1 d .
H67 H 1.1898 0.7226 0.9397 0.181 Uiso 1 1 calc R
C68 C 1.0806(14) 0.7007(4) 0.8937(5) 0.150(6) Uani 1 1 d .
H68 H 1.0342 0.7064 0.9177 0.180 Uiso 1 1 calc R
C69 C 1.0596(8) 0.6835(3) 0.8448(3) 0.094(2) Uani 1 1 d .
H69 H 0.9978 0.6782 0.8356 0.113 Uiso 1 1 calc R
C70 C 1.0948(4) 0.7776(2) 0.6368(2) 0.0583(13) Uani 1 1 d .
C71 C 1.1373(6) 0.7578(3) 0.5940(3) 0.088(2) Uani 1 1 d .
H71 H 1.1479 0.7260 0.5931 0.105 Uiso 1 1 calc R
C72 C 1.1641(7) 0.7856(5) 0.5526(4) 0.116(3) Uani 1 1 d .
H72 H 1.1895 0.7726 0.5226 0.139 Uiso 1 1 calc R
C73 C 1.1521(8) 0.8349(5) 0.5565(4) 0.124(4) Uani 1 1 d .
H73 H 1.1722 0.8543 0.5298 0.148 Uiso 1 1 calc R
C74 C 1.1132(8) 0.8522(4) 0.5976(5) 0.111(3) Uani 1 1 d .
H74 H 1.1051 0.8841 0.6000 0.133 Uiso 1 1 calc R
C75 C 1.0838(7) 0.8245(2) 0.6375(3) 0.089(2) Uani 1 1 d .
H75 H 1.0553 0.8381 0.6662 0.107 Uiso 1 1 calc R
C76 C 1.0662(4) 0.77809(19) 0.7476(2) 0.0563(13) Uani 1 1 d .
C77 C 0.9911(5) 0.79611(19) 0.7747(2) 0.0587(13) Uani 1 1 d .
H77 H 0.9313 0.7909 0.7618 0.070 Uiso 1 1 calc R
C78 C 1.0046(6) 0.8216(2) 0.8204(3) 0.0763(19) Uani 1 1 d .
H78 H 0.9540 0.8327 0.8386 0.092 Uiso 1 1 calc R
C79 C 1.0928(7) 0.8304(3) 0.8388(3) 0.084(2) Uani 1 1 d .
H79 H 1.1022 0.8479 0.8693 0.101 Uiso 1 1 calc R
C80 C 1.1667(6) 0.8135(3) 0.8123(3) 0.088(2) Uani 1 1 d .
H80 H 1.2263 0.8195 0.8250 0.105 Uiso 1 1 calc R
C81 C 1.1541(5) 0.7879(3) 0.7674(3) 0.082(2) Uani 1 1 d .
H81 H 1.2055 0.7768 0.7499 0.099 Uiso 1 1 calc R
C82 C 0.6663(4) 0.7291(2) 0.6566(2) 0.0553(12) Uani 1 1 d .
H82A H 0.6223 0.7545 0.6574 0.066 Uiso 1 1 calc R
H82B H 0.6378 0.7024 0.6730 0.066 Uiso 1 1 calc R
C83 C 0.7682(4) 0.80882(19) 0.6908(3) 0.0608(14) Uani 1 1 d .
C84 C 0.8390(6) 0.8309(2) 0.6652(3) 0.0746(18) Uani 1 1 d .
H84 H 0.8879 0.8135 0.6525 0.090 Uiso 1 1 calc R
C85 C 0.8381(8) 0.8786(3) 0.6583(4) 0.103(3) Uani 1 1 d .
H85 H 0.8867 0.8928 0.6411 0.123 Uiso 1 1 calc R
C86 C 0.7686(9) 0.9045(3) 0.6761(5) 0.118(4) Uani 1 1 d .
H86 H 0.7686 0.9365 0.6713 0.142 Uiso 1 1 calc R
C87 C 0.6966(9) 0.8831(3) 0.7017(6) 0.123(4) Uani 1 1 d .
H87 H 0.6478 0.9009 0.7137 0.147 Uiso 1 1 calc R
C88 C 0.6964(6) 0.8353(2) 0.7096(4) 0.091(2) Uani 1 1 d .
H88 H 0.6483 0.8213 0.7275 0.110 Uiso 1 1 calc R
C89 C 0.7328(4) 0.73407(18) 0.7632(2) 0.0536(12) Uani 1 1 d .
C90 C 0.8034(5) 0.7255(2) 0.8007(3) 0.0737(17) Uani 1 1 d .
H90 H 0.8647 0.7223 0.7910 0.088 Uiso 1 1 calc R
C91 C 0.7773(9) 0.7219(4) 0.8543(3) 0.107(3) Uani 1 1 d .
H91 H 0.8233 0.7185 0.8802 0.128 Uiso 1 1 calc R
C92 C 0.6899(9) 0.7232(4) 0.8685(3) 0.103(3) Uani 1 1 d .
H92 H 0.6754 0.7198 0.9039 0.124 Uiso 1 1 calc R
C93 C 0.6205(8) 0.7295(3) 0.8314(4) 0.099(3) Uani 1 1 d .
H93 H 0.5590 0.7293 0.8415 0.119 Uiso 1 1 calc R
C94 C 0.6422(5) 0.7363(2) 0.7788(3) 0.0713(16) Uani 1 1 d .
H94 H 0.5953 0.7422 0.7540 0.086 Uiso 1 1 calc R
C95 C 0.5742(4) 0.7194(2) 0.5543(2) 0.0606(14) Uani 1 1 d .
C96 C 0.4994(5) 0.7412(3) 0.5764(3) 0.0786(19) Uani 1 1 d .
H96 H 0.5056 0.7549 0.6095 0.094 Uiso 1 1 calc R
C97 C 0.4151(6) 0.7426(4) 0.5492(4) 0.107(3) Uani 1 1 d .
H97 H 0.3643 0.7562 0.5649 0.129 Uiso 1 1 calc R
C98 C 0.4059(6) 0.7248(4) 0.5008(4) 0.115(3) Uani 1 1 d .
H98 H 0.3492 0.7267 0.4829 0.139 Uiso 1 1 calc R
C99 C 0.4796(7) 0.7036(4) 0.4770(4) 0.112(3) Uani 1 1 d .
H99 H 0.4727 0.6903 0.4437 0.134 Uiso 1 1 calc R
C100 C 0.5654(5) 0.7025(3) 0.5043(3) 0.0776(19) Uani 1 1 d .
H100 H 0.6168 0.6901 0.4879 0.093 Uiso 1 1 calc R
C101 C 0.7471(4) 0.76547(19) 0.5604(2) 0.0551(13) Uani 1 1 d .
C102 C 0.7034(6) 0.8083(2) 0.5531(3) 0.0699(16) Uani 1 1 d .
H102 H 0.6415 0.8115 0.5615 0.084 Uiso 1 1 calc R
C103 C 0.7505(7) 0.8458(2) 0.5337(3) 0.086(2) Uani 1 1 d .
H103 H 0.7202 0.8741 0.5300 0.103 Uiso 1 1 calc R
C104 C 0.8408(8) 0.8423(3) 0.5197(4) 0.097(3) Uani 1 1 d .
H104 H 0.8712 0.8677 0.5055 0.116 Uiso 1 1 calc R
C105 C 0.8870(6) 0.8005(3) 0.5269(4) 0.099(3) Uani 1 1 d .
H105 H 0.9496 0.7983 0.5195 0.119 Uiso 1 1 calc R
C106 C 0.8389(5) 0.7611(3) 0.5456(3) 0.081(2) Uani 1 1 d .
H106 H 0.8686 0.7325 0.5481 0.098 Uiso 1 1 calc R
C107 C 0.4007(12) 0.5889(8) 0.8670(18) 0.41(3) Uani 1 1 d .
H10A H 0.3606 0.5782 0.8947 0.492 Uiso 1 1 calc R
H10B H 0.3632 0.5996 0.8372 0.492 Uiso 1 1 calc R
Cl1 Cl 0.4850(5) 0.6374(2) 0.8925(3) 0.228(3) Uani 1 1 d .
Cl2 Cl 0.4634(10) 0.5538(3) 0.8519(3) 0.338(6) Uani 1 1 d .
C108 C 0.7737(19) 0.9020(8) 0.8932(12) 0.237(11) Uani 1 1 d .
H10C H 0.8180 0.9203 0.9136 0.285 Uiso 1 1 calc R
H10D H 0.7125 0.9136 0.9010 0.285 Uiso 1 1 calc R
Cl3 Cl 0.7921(13) 0.9114(5) 0.8298(5) 0.414(9) Uani 1 1 d .
Cl4 Cl 0.7801(10) 0.8524(5) 0.9122(7) 0.486(13) Uani 1 1 d .
B2 B 0.3966(6) 0.7848(3) 0.7220(3) 0.0718(18) Uiso 1 1 d D
F5 F 0.3551(4) 0.8255(2) 0.7331(3) 0.1212(17) Uiso 1 1 d D
F6 F 0.4806(5) 0.7893(2) 0.6995(3) 0.1265(19) Uiso 1 1 d D
F7 F 0.4071(6) 0.7596(3) 0.7680(3) 0.145(2) Uiso 1 1 d D
F8 F 0.3420(7) 0.7592(3) 0.6882(4) 0.162(3) Uiso 1 1 d D
B1 B 0.2726(19) 0.4806(10) 0.5083(12) 0.291(19) Uiso 1 1 d D
F1 F 0.3046(19) 0.4517(9) 0.4718(11) 0.407(13) Uiso 1 1 d D
F2 F 0.1816(15) 0.4837(7) 0.4997(9) 0.330(9) Uiso 1 1 d D
F3 F 0.3123(14) 0.5230(7) 0.4929(8) 0.320(9) Uiso 1 1 d D
F4 F 0.296(2) 0.4741(11) 0.5586(11) 0.446(16) Uiso 1 1 d D

loop_
_atom_site_aniso_label
_atom_site_aniso_U_11
_atom_site_aniso_U_22
_atom_site_aniso_U_33
_atom_site_aniso_U_23
_atom_site_aniso_U_13
_atom_site_aniso_U_12
Cu1 0.0562(4) 0.0405(3) 0.0469(3) -0.0005(2) -0.0048(3) 0.0022(2)
Cu2 0.0578(4) 0.0399(3) 0.0486(3) -0.0005(2) 0.0031(3) -0.0024(3)
Cu3 0.0578(4) 0.0438(3) 0.0434(3) 0.0040(3) -0.0020(2) -0.0018(3)
Cu4 0.0508(3) 0.0386(3) 0.0503(3) -0.0005(2) -0.0003(2) -0.0007(2)
P1 0.0501(7) 0.0401(6) 0.0387(6) -0.0021(5) -0.0046(5) -0.0023(5)
P2 0.0723(9) 0.0417(6) 0.0428(6) -0.0013(5) -0.0079(6) 0.0040(6)
P3 0.0785(10) 0.0377(6) 0.0479(7) -0.0032(5) -0.0072(6) 0.0017(6)
P4 0.0611(8) 0.0410(6) 0.0593(8) -0.0009(6) 0.0118(6) -0.0057(6)
P5 0.0811(10) 0.0473(7) 0.0394(6) 0.0013(5) 0.0062(6) -0.0102(6)
P6 0.0545(8) 0.0547(8) 0.0625(8) 0.0070(7) -0.0124(7) -0.0016(6)
P7 0.0490(7) 0.0405(6) 0.0578(7) -0.0002(6) -0.0001(6) -0.0056(5)
P8 0.0478(7) 0.0416(6) 0.0496(7) -0.0026(5) -0.0026(5) 0.0021(5)
P9 0.0517(7) 0.0419(6) 0.0508(7) -0.0003(5) -0.0049(5) 0.0041(5)
C1 0.053(3) 0.060(3) 0.039(2) -0.006(2) -0.007(2) -0.007(2)
C2 0.074(4) 0.091(5) 0.071(4) 0.014(4) 0.012(3) 0.002(4)
C3 0.093(6) 0.120(7) 0.077(5) 0.006(5) 0.036(4) 0.004(5)
C4 0.083(5) 0.133(8) 0.090(5) -0.033(6) 0.033(4) -0.002(5)
C5 0.093(6) 0.095(6) 0.109(7) -0.020(5) 0.023(5) 0.030(5)
C6 0.072(4) 0.072(4) 0.093(5) -0.006(4) 0.013(4) 0.014(3)
C7 0.077(4) 0.053(3) 0.047(3) -0.007(2) -0.007(2) 0.008(3)
C8 0.074(4) 0.045(3) 0.053(3) 0.001(2) -0.009(3) 0.005(2)
C9 0.092(5) 0.072(4) 0.064(4) 0.003(3) -0.010(4) -0.001(3)
C10 0.073(5) 0.103(6) 0.123(7) 0.007(6) -0.019(5) -0.015(4)
C11 0.132(9) 0.088(6) 0.129(8) 0.001(6) -0.068(8) -0.018(6)
C12 0.122(7) 0.084(5) 0.070(4) -0.013(4) -0.039(5) 0.001(5)
C13 0.094(5) 0.071(4) 0.066(4) -0.013(3) -0.026(4) 0.006(3)
C14 0.078(4) 0.063(3) 0.054(3) 0.005(3) -0.014(3) -0.006(3)
C15 0.110(7) 0.077(5) 0.124(7) 0.047(5) -0.003(5) 0.004(4)
C16 0.151(10) 0.092(6) 0.132(8) 0.063(6) 0.017(7) -0.006(6)
C17 0.135(9) 0.133(9) 0.092(6) 0.023(6) 0.018(6) -0.026(7)
C18 0.094(6) 0.115(7) 0.100(6) 0.021(5) 0.025(5) -0.002(5)
C19 0.112(7) 0.103(6) 0.078(5) 0.015(4) 0.015(4) 0.006(5)
C20 0.104(5) 0.043(3) 0.043(3) -0.004(2) -0.010(3) 0.012(3)
C21 0.133(7) 0.042(3) 0.064(4) 0.003(3) -0.004(4) 0.007(3)
C22 0.146(8) 0.050(3) 0.064(4) -0.001(3) 0.002(4) 0.022(4)
C23 0.196(12) 0.065(5) 0.065(4) -0.005(4) -0.022(6) 0.048(6)
C24 0.112(6) 0.087(6) 0.094(6) -0.010(5) -0.016(5) 0.044(5)
C25 0.107(6) 0.061(4) 0.065(4) -0.005(3) -0.015(4) 0.015(4)
C26 0.101(5) 0.040(3) 0.066(4) 0.000(3) -0.023(3) -0.003(3)
C27 0.109(6) 0.065(4) 0.085(5) 0.010(4) -0.022(4) -0.023(4)
C28 0.095(6) 0.100(6) 0.130(8) 0.025(6) -0.028(5) -0.035(5)
C29 0.181(13) 0.113(8) 0.127(9) 0.035(7) -0.076(9) -0.079(9)
C30 0.186(12) 0.090(6) 0.101(7) 0.001(6) -0.047(8) -0.061(8)
C31 0.138(7) 0.057(4) 0.083(5) 0.003(4) -0.027(5) -0.027(4)
C32 0.078(4) 0.050(3) 0.068(4) -0.005(3) 0.023(3) -0.013(3)
C33 0.069(4) 0.042(3) 0.077(4) 0.006(3) 0.016(3) 0.000(2)
C34 0.078(4) 0.059(3) 0.089(5) -0.002(3) 0.026(4) 0.000(3)
C35 0.082(5) 0.078(5) 0.133(8) 0.002(5) 0.043(5) 0.009(4)
C36 0.080(5) 0.094(6) 0.142(9) 0.023(6) 0.016(5) 0.022(4)
C37 0.096(6) 0.095(6) 0.113(7) 0.024(5) 0.006(5) 0.016(5)
C38 0.072(4) 0.064(4) 0.097(5) 0.007(4) 0.006(4) 0.001(3)
C39 0.070(4) 0.054(3) 0.059(3) 0.006(3) 0.002(3) -0.008(3)
C40 0.075(4) 0.064(4) 0.104(5) 0.025(4) 0.005(4) -0.006(3)
C41 0.080(5) 0.080(5) 0.137(7) 0.040(5) -0.002(5) -0.035(4)
C42 0.111(6) 0.063(4) 0.092(5) 0.024(4) -0.027(5) -0.034(4)
C43 0.114(6) 0.043(3) 0.088(5) 0.008(3) -0.003(4) -0.010(3)
C44 0.079(4) 0.053(3) 0.078(4) -0.004(3) 0.008(3) -0.011(3)
C45 0.094(4) 0.046(3) 0.049(3) 0.007(2) -0.007(3) -0.003(3)
C46 0.113(6) 0.056(3) 0.050(3) 0.000(3) -0.006(3) 0.012(3)
C47 0.151(8) 0.063(4) 0.073(4) -0.012(4) 0.009(5) 0.030(4)
C48 0.141(8) 0.054(4) 0.075(5) 0.004(3) -0.022(5) 0.006(4)
C49 0.139(8) 0.053(4) 0.111(7) 0.026(4) -0.001(6) -0.006(4)
C50 0.120(6) 0.054(3) 0.068(4) 0.012(3) 0.006(4) -0.010(4)
C51 0.127(6) 0.064(4) 0.045(3) 0.009(3) 0.004(4) -0.020(4)
C52 0.127(8) 0.171(11) 0.066(5) -0.004(6) -0.018(5) -0.010(7)
C53 0.187(13) 0.161(11) 0.068(6) -0.002(7) -0.033(7) -0.031(9)
C54 0.28(2) 0.123(9) 0.043(4) -0.006(5) -0.014(8) -0.054(11)
C55 0.227(15) 0.112(8) 0.057(5) -0.013(5) 0.021(7) 0.011(9)
C56 0.183(10) 0.086(5) 0.055(4) -0.010(4) 0.023(5) 0.025(6)
C57 0.046(3) 0.052(3) 0.069(3) -0.007(3) -0.001(2) 0.001(2)
C58 0.055(4) 0.059(3) 0.120(6) 0.008(4) -0.022(4) 0.000(3)
C59 0.103(7) 0.076(5) 0.191(12) -0.038(6) -0.022(8) 0.032(5)
C60 0.104(9) 0.155(13) 0.29(2) -0.081(14) -0.006(11) 0.058(9)
C61 0.104(9) 0.064(6) 0.37(3) -0.023(10) -0.074(13) 0.031(6)
C62 0.136(13) 0.125(12) 0.52(5) 0.122(19) 0.001(19) 0.072(11)
C63 0.132(10) 0.113(8) 0.28(2) 0.110(11) 0.003(11) 0.031(7)
C64 0.100(5) 0.055(3) 0.072(4) 0.008(3) -0.031(4) 0.001(3)
C65 0.096(6) 0.141(9) 0.102(6) -0.007(6) -0.044(5) -0.007(6)
C66 0.163(13) 0.130(10) 0.199(15) -0.015(11) -0.132(13) -0.003(9)
C67 0.26(2) 0.090(7) 0.096(8) -0.008(6) -0.067(11) 0.007(10)
C68 0.257(19) 0.107(8) 0.085(6) -0.028(6) -0.031(9) -0.022(9)
C69 0.132(7) 0.076(5) 0.073(4) -0.001(4) -0.012(5) 0.015(5)
C70 0.054(3) 0.060(3) 0.060(3) 0.005(3) -0.001(2) -0.009(3)
C71 0.092(5) 0.092(5) 0.079(5) 0.020(4) 0.019(4) 0.010(4)
C72 0.106(7) 0.155(10) 0.087(6) 0.043(6) 0.035(5) 0.015(6)
C73 0.127(8) 0.146(10) 0.098(7) 0.056(7) 0.003(6) -0.058(7)
C74 0.128(8) 0.093(6) 0.112(7) 0.022(6) 0.015(6) -0.041(6)
C75 0.127(7) 0.056(4) 0.086(5) 0.008(4) 0.008(4) -0.030(4)
C76 0.060(3) 0.047(3) 0.062(3) -0.003(2) 0.000(3) -0.005(2)
C77 0.067(4) 0.049(3) 0.059(3) -0.001(2) 0.001(3) -0.004(2)
C78 0.109(6) 0.055(3) 0.065(4) 0.001(3) 0.015(4) -0.002(3)
C79 0.125(7) 0.062(4) 0.064(4) -0.003(3) -0.008(4) -0.015(4)
C80 0.084(5) 0.081(5) 0.097(5) -0.021(4) -0.019(4) -0.016(4)
C81 0.067(4) 0.079(4) 0.101(5) -0.026(4) -0.008(4) -0.011(3)
C82 0.051(3) 0.052(3) 0.063(3) -0.006(2) -0.002(2) 0.000(2)
C83 0.069(4) 0.043(3) 0.070(3) -0.002(3) -0.016(3) 0.006(3)
C84 0.097(5) 0.050(3) 0.078(4) 0.004(3) 0.000(4) -0.004(3)
C85 0.140(8) 0.058(4) 0.109(6) 0.020(4) -0.021(6) -0.022(5)
C86 0.152(10) 0.044(4) 0.157(10) -0.002(5) -0.049(8) 0.016(5)
C87 0.134(9) 0.058(4) 0.176(11) -0.017(6) -0.015(8) 0.034(5)
C88 0.096(5) 0.052(3) 0.127(7) -0.016(4) 0.002(5) 0.023(4)
C89 0.063(3) 0.044(3) 0.054(3) -0.003(2) -0.004(2) 0.008(2)
C90 0.087(5) 0.066(4) 0.067(4) 0.016(3) -0.006(3) -0.007(3)
C91 0.143(9) 0.120(7) 0.056(4) 0.010(4) -0.021(5) -0.006(6)
C92 0.150(9) 0.107(6) 0.054(4) 0.012(4) 0.019(5) 0.011(6)
C93 0.117(7) 0.092(6) 0.090(6) -0.006(5) 0.036(5) 0.012(5)
C94 0.078(4) 0.074(4) 0.062(3) 0.003(3) 0.009(3) 0.012(3)
C95 0.055(3) 0.063(3) 0.064(3) 0.004(3) -0.008(3) 0.001(3)
C96 0.061(4) 0.106(5) 0.068(4) -0.013(4) -0.012(3) 0.015(4)
C97 0.061(4) 0.168(9) 0.092(5) -0.019(6) -0.020(4) 0.037(5)
C98 0.068(5) 0.164(10) 0.113(7) -0.020(7) -0.040(5) 0.029(5)
C99 0.089(6) 0.171(10) 0.074(5) -0.024(5) -0.035(4) 0.022(6)
C100 0.066(4) 0.096(5) 0.069(4) -0.011(4) -0.020(3) 0.009(3)
C101 0.068(4) 0.047(3) 0.051(3) 0.005(2) -0.003(2) 0.004(2)
C102 0.089(5) 0.048(3) 0.072(4) 0.002(3) -0.001(3) 0.008(3)
C103 0.126(7) 0.047(3) 0.085(5) 0.023(3) 0.003(5) -0.001(4)
C104 0.134(8) 0.067(4) 0.090(5) 0.018(4) 0.006(5) -0.027(5)
C105 0.077(5) 0.095(6) 0.127(7) 0.014(5) 0.024(5) -0.019(4)
C106 0.076(5) 0.064(4) 0.105(5) 0.014(4) 0.017(4) 0.005(3)
C107 0.128(13) 0.22(2) 0.89(8) 0.29(4) 0.23(3) 0.095(15)
Cl1 0.249(7) 0.219(6) 0.219(6) 0.013(4) 0.036(5) -0.057(5)
Cl2 0.545(18) 0.244(8) 0.229(7) 0.009(6) 0.106(9) 0.141(10)
C108 0.27(3) 0.160(17) 0.28(3) 0.055(18) 0.04(2) 0.031(17)
Cl3 0.63(3) 0.350(15) 0.259(11) 0.116(10) -0.023(12) 0.109(15)
Cl4 0.435(17) 0.400(16) 0.63(2) 0.231(18) 0.321(18) 0.237(15)

loop_
_atom_type_symbol
_atom_type_description
_atom_type_scat_dispersion_real
_atom_type_scat_dispersion_imag
_atom_type_scat_source
Cu Cu 0.3201 1.2651 'International Tables Vol C Tables 4.2.6.8 and 6.1.1.4'
P P 0.1023 0.0942 'International Tables Vol C Tables 4.2.6.8 and 6.1.1.4'
C C 0.0033 0.0016 'International Tables Vol C Tables 4.2.6.8 and 6.1.1.4'
B B 0.0013 0.0007 'International Tables Vol C Tables 4.2.6.8 and 6.1.1.4'
F F 0.0171 0.0103 'International Tables Vol C Tables 4.2.6.8 and 6.1.1.4'
H H 0.0000 0.0000 'International Tables Vol C Tables 4.2.6.8 and 6.1.1.4'
Cl Cl 0.1484 0.1585 'International Tables Vol C Tables 4.2.6.8 and 6.1.1.4'

loop_
_geom_angle_atom_site_label_1
_geom_angle_atom_site_label_2
_geom_angle_atom_site_label_3
_geom_angle
P9 Cu1 P2 129.15(6)
P9 Cu1 P1 119.18(5)
P2 Cu1 P1 110.21(5)
P9 Cu1 Cu2 129.78(5)
P2 Cu1 Cu2 90.55(4)
P1 Cu1 Cu2 50.63(3)
P9 Cu1 Cu4 79.80(4)
P2 Cu1 Cu4 142.10(5)
P1 Cu1 Cu4 41.11(3)
Cu2 Cu1 Cu4 84.18(2)
P9 Cu1 Cu3 109.95(4)
P2 Cu1 Cu3 120.86(4)
P1 Cu1 Cu3 14.89(3)
Cu2 Cu1 Cu3 45.749(17)
Cu4 Cu1 Cu3 38.984(15)
P4 Cu2 P1 120.27(5)
P4 Cu2 P3 122.31(6)
P1 Cu2 P3 116.79(6)
P4 Cu2 Cu1 113.81(5)
P1 Cu2 Cu1 51.93(4)
P3 Cu2 Cu1 94.29(4)
P4 Cu2 Cu3 89.86(4)
P1 Cu2 Cu3 46.01(3)
P3 Cu2 Cu3 139.05(5)
Cu1 Cu2 Cu3 94.45(2)
P4 Cu2 Cu4 99.66(4)
P1 Cu2 Cu4 20.97(3)
P3 Cu2 Cu4 136.06(4)
Cu1 Cu2 Cu4 53.555(19)
Cu3 Cu2 Cu4 41.485(15)
P5 Cu3 P6 122.16(6)
P5 Cu3 P1 123.86(6)
P6 Cu3 P1 112.71(6)
P5 Cu3 Cu4 132.83(5)
P6 Cu3 Cu4 90.84(4)
P1 Cu3 Cu4 51.56(3)
P5 Cu3 Cu2 80.82(4)
P6 Cu3 Cu2 145.48(5)
P1 Cu3 Cu2 45.04(4)
Cu4 Cu3 Cu2 89.37(2)
P5 Cu3 Cu1 112.34(5)
P6 Cu3 Cu1 125.42(5)
P1 Cu3 Cu1 14.92(4)
Cu4 Cu3 Cu1 50.163(17)
Cu2 Cu3 Cu1 39.797(16)
P8 Cu4 P1 118.26(5)
P8 Cu4 P7 124.15(5)
P1 Cu4 P7 117.48(5)
P8 Cu4 Cu3 116.06(4)
P1 Cu4 Cu3 52.76(3)
P7 Cu4 Cu3 94.76(4)
P8 Cu4 Cu1 87.56(4)
P1 Cu4 Cu1 42.03(3)
P7 Cu4 Cu1 140.05(5)
Cu3 Cu4 Cu1 90.85(2)
P8 Cu4 Cu2 99.87(4)
P1 Cu4 Cu2 20.97(4)
P7 Cu4 Cu2 133.87(4)
Cu3 Cu4 Cu2 49.15(2)
Cu1 Cu4 Cu2 42.260(14)
C1 P1 Cu2 110.88(18)
C1 P1 Cu4 110.74(18)
Cu2 P1 Cu4 138.06(6)
C1 P1 Cu3 104.95(16)
Cu2 P1 Cu3 88.95(5)
Cu4 P1 Cu3 75.68(4)
C1 P1 Cu1 104.67(16)
Cu2 P1 Cu1 77.44(4)
Cu4 P1 Cu1 96.86(5)
Cu3 P1 Cu1 150.19(7)
C14 P2 C8 102.5(3)
C14 P2 C7 102.5(3)
C8 P2 C7 103.2(3)
C14 P2 Cu1 114.2(2)
C8 P2 Cu1 119.6(2)
C7 P2 Cu1 112.79(18)
C26 P3 C20 101.8(3)
C26 P3 C7 103.3(3)
C20 P3 C7 102.7(3)
C26 P3 Cu2 119.4(3)
C20 P3 Cu2 119.73(18)
C7 P3 Cu2 107.60(18)
C33 P4 C39 103.6(3)
C33 P4 C32 104.8(3)
C39 P4 C32 103.5(3)
C33 P4 Cu2 111.9(2)
C39 P4 Cu2 116.8(2)
C32 P4 Cu2 114.9(2)
C51 P5 C32 104.0(4)
C51 P5 C45 102.4(3)
C32 P5 C45 104.6(3)
C51 P5 Cu3 122.3(2)
C32 P5 Cu3 113.1(2)
C45 P5 Cu3 108.7(2)
C58 P6 C64 103.0(4)
C58 P6 C57 104.3(3)
C64 P6 C57 104.6(3)
C58 P6 Cu3 111.7(2)
C64 P6 Cu3 119.3(3)
C57 P6 Cu3 112.60(19)
C76 P7 C57 105.0(3)
C76 P7 C70 102.3(3)
C57 P7 C70 103.4(3)
C76 P7 Cu4 118.9(2)
C57 P7 Cu4 108.57(19)
C70 P7 Cu4 117.09(19)
C83 P8 C82 102.4(3)
C83 P8 C89 103.8(3)
C82 P8 C89 102.3(3)
C83 P8 Cu4 116.0(2)
C82 P8 Cu4 116.61(19)
C89 P8 Cu4 113.85(18)
C101 P9 C95 101.3(3)
C101 P9 C82 105.4(3)
C95 P9 C82 103.8(3)
C101 P9 Cu1 109.8(2)
C95 P9 Cu1 122.3(2)
C82 P9 Cu1 112.59(19)
C6 C1 C2 116.2(6)
C6 C1 P1 122.3(5)
C2 C1 P1 121.4(5)
C3 C2 C1 122.0(8)
C2 C3 C4 120.3(8)
C5 C4 C3 118.2(8)
C4 C5 C6 122.6(9)
C1 C6 C5 120.6(8)
P2 C7 P3 113.5(3)
C9 C8 C13 119.7(6)
C9 C8 P2 120.6(5)
C13 C8 P2 119.7(5)
C8 C9 C10 122.5(8)
C11 C10 C9 116.5(10)
C12 C11 C10 122.1(8)
C11 C12 C13 120.8(8)
C12 C13 C8 118.3(8)
C15 C14 C19 115.7(8)
C15 C14 P2 119.4(7)
C19 C14 P2 124.8(6)
C16 C15 C14 120.9(10)
C17 C16 C15 121.4(9)
C16 C17 C18 120.1(9)
C19 C18 C17 118.5(10)
C18 C19 C14 123.3(9)
C25 C20 C21 118.6(6)
C25 C20 P3 122.9(5)
C21 C20 P3 118.2(6)
C22 C21 C20 123.3(9)
C23 C22 C21 118.3(8)
C22 C23 C24 120.5(8)
C23 C24 C25 120.2(10)
C20 C25 C24 119.0(8)
C31 C26 C27 119.2(7)
C31 C26 P3 121.3(7)
C27 C26 P3 119.5(5)
C28 C27 C26 120.4(9)
C27 C28 C29 117.7(12)
C30 C29 C28 122.8(10)
C29 C30 C31 120.4(11)
C26 C31 C30 119.4(11)
P5 C32 P4 113.9(3)
C38 C33 C34 118.2(7)
C38 C33 P4 117.8(5)
C34 C33 P4 124.0(6)
C35 C34 C33 120.7(8)
C36 C35 C34 118.6(8)
C37 C36 C35 123.3(8)
C36 C37 C38 117.0(10)
C33 C38 C37 122.0(8)
C40 C39 C44 118.7(6)
C40 C39 P4 122.4(5)
C44 C39 P4 118.9(5)
C39 C40 C41 119.9(8)
C42 C41 C40 120.4(8)
C43 C42 C41 119.7(6)
C42 C43 C44 120.4(7)
C43 C44 C39 120.9(7)
C46 C45 C50 119.3(6)
C46 C45 P5 118.4(5)
C50 C45 P5 122.3(5)
C45 C46 C47 121.3(7)
C48 C47 C46 118.3(8)
C49 C48 C47 121.3(7)
C48 C49 C50 121.0(8)
C45 C50 C49 118.7(8)
C52 C51 C56 118.5(8)
C52 C51 P5 119.2(7)
C56 C51 P5 122.2(7)
C51 C52 C53 121.0(12)
C54 C53 C52 118.6(13)
C55 C54 C53 120.0(9)
C54 C55 C56 125.2(12)
C51 C56 C55 116.2(11)
P7 C57 P6 111.9(3)
C59 C58 C63 116.1(10)
C59 C58 P6 126.5(7)
C63 C58 P6 117.3(9)
C58 C59 C60 123.5(15)
C59 C60 C61 116.3(17)
C62 C61 C60 121.6(12)
C61 C62 C63 120.0(17)
C58 C63 C62 122.1(18)
C69 C64 C65 119.6(8)
C69 C64 P6 120.5(6)
C65 C64 P6 119.9(8)
C66 C65 C64 119.0(13)
C67 C66 C65 121.3(13)
C66 C67 C68 119.0(12)
C69 C68 C67 118.7(15)
C64 C69 C68 122.3(12)
C75 C70 C71 118.3(7)
C75 C70 P7 120.1(5)
C71 C70 P7 121.5(5)
C70 C71 C72 119.6(9)
C71 C72 C73 119.0(10)
C74 C73 C72 119.5(8)
C73 C74 C75 121.4(10)
C70 C75 C74 122.2(9)
C81 C76 C77 117.5(6)
C81 C76 P7 122.1(5)
C77 C76 P7 120.3(4)
C78 C77 C76 120.8(6)
C79 C78 C77 119.8(7)
C80 C79 C78 119.8(7)
C81 C80 C79 120.8(7)
C80 C81 C76 121.1(8)
P8 C82 P9 114.7(3)
C84 C83 C88 118.6(6)
C84 C83 P8 119.1(5)
C88 C83 P8 122.2(6)
C83 C84 C85 120.8(8)
C86 C85 C84 121.0(10)
C85 C86 C87 119.1(8)
C86 C87 C88 120.9(10)
C83 C88 C87 119.5(10)
C94 C89 C90 119.7(6)
C94 C89 P8 123.8(5)
C90 C89 P8 116.5(5)
C89 C90 C91 117.2(8)
C92 C91 C90 122.3(9)
C91 C92 C93 120.3(8)
C92 C93 C94 120.0(9)
C89 C94 C93 120.4(7)
C100 C95 C96 118.9(6)
C100 C95 P9 117.2(5)
C96 C95 P9 123.8(5)
C95 C96 C97 120.0(7)
C98 C97 C96 120.9(8)
C97 C98 C99 120.8(7)
C98 C99 C100 118.4(8)
C95 C100 C99 120.9(8)
C106 C101 C102 118.3(6)
C106 C101 P9 118.6(4)
C102 C101 P9 123.1(5)
C103 C102 C101 121.0(7)
C104 C103 C102 121.4(7)
C103 C104 C105 119.3(7)
C104 C105 C106 120.0(8)
C101 C106 C105 119.8(7)
Cl2 C107 Cl1 101.6(14)
Cl4 C108 Cl3 117.1(19)
F5 B2 F6 114.1(7)
F5 B2 F8 110.2(7)
F6 B2 F8 107.4(8)
F5 B2 F7 108.7(7)
F6 B2 F7 108.8(7)
F8 B2 F7 107.4(8)
F4 B1 F2 113(2)
F4 B1 F1 120(3)
F2 B1 F1 107(2)
F4 B1 F3 107(2)
F2 B1 F3 108(2)
F1 B1 F3 102(2)

loop_
_geom_bond_atom_site_label_1
_geom_bond_atom_site_label_2
_geom_bond_distance
Cu1 P9 2.2835(14)
Cu1 P2 2.3028(15)
Cu1 P1 2.3230(14)
Cu1 Cu2 2.8800(8)
Cu1 Cu4 3.4451(10)
Cu1 Cu3 4.4860(12)
Cu2 P4 2.2624(16)
Cu2 P1 2.2811(14)
Cu2 P3 2.2988(15)
Cu2 Cu3 3.2230(10)
Cu2 Cu4 4.2606(9)
Cu3 P5 2.2718(15)
Cu3 P6 2.2918(17)
Cu3 P1 2.3192(13)
Cu3 Cu4 2.8225(9)
Cu4 P8 2.2622(15)
Cu4 P1 2.2817(13)
Cu4 P7 2.2938(15)
P1 C1 1.843(6)
P2 C14 1.803(7)
P2 C8 1.828(6)
P2 C7 1.835(6)
P3 C26 1.818(7)
P3 C20 1.830(6)
P3 C7 1.850(6)
P4 C33 1.807(7)
P4 C39 1.831(6)
P4 C32 1.845(7)
P5 C51 1.811(7)
P5 C32 1.815(7)
P5 C45 1.820(6)
P6 C58 1.815(8)
P6 C64 1.834(7)
P6 C57 1.850(6)
P7 C76 1.818(6)
P7 C57 1.828(6)
P7 C70 1.838(6)
P8 C83 1.830(6)
P8 C82 1.830(6)
P8 C89 1.830(6)
P9 C101 1.823(6)
P9 C95 1.838(6)
P9 C82 1.849(6)
C1 C6 1.385(9)
C1 C2 1.403(9)
C2 C3 1.373(11)
C3 C4 1.401(15)
C4 C5 1.327(14)
C5 C6 1.402(12)
C8 C9 1.352(10)
C8 C13 1.420(9)
C9 C10 1.413(11)
C10 C11 1.378(17)
C11 C12 1.376(16)
C12 C13 1.377(12)
C14 C15 1.390(10)
C14 C19 1.393(12)
C15 C16 1.389(15)
C16 C17 1.337(17)
C17 C18 1.381(16)
C18 C19 1.376(12)
C20 C25 1.362(11)
C20 C21 1.381(10)
C21 C22 1.362(11)
C22 C23 1.358(15)
C23 C24 1.381(16)
C24 C25 1.409(10)
C26 C31 1.391(11)
C26 C27 1.415(12)
C27 C28 1.381(12)
C28 C29 1.407(19)
C29 C30 1.32(2)
C30 C31 1.398(15)
C33 C38 1.357(11)
C33 C34 1.419(9)
C34 C35 1.391(12)
C35 C36 1.366(15)
C36 C37 1.366(15)
C37 C38 1.428(12)
C39 C40 1.382(10)
C39 C44 1.383(9)
C40 C41 1.394(10)
C41 C42 1.378(14)
C42 C43 1.360(13)
C43 C44 1.381(9)
C45 C46 1.387(10)
C45 C50 1.399(9)
C46 C47 1.393(9)
C47 C48 1.387(12)
C48 C49 1.353(14)
C49 C50 1.406(11)
C51 C52 1.387(15)
C51 C56 1.396(13)
C52 C53 1.417(14)
C53 C54 1.38(2)
C54 C55 1.26(2)
C55 C56 1.437(15)
C58 C59 1.321(16)
C58 C63 1.394(14)
C59 C60 1.413(15)
C60 C61 1.42(3)
C61 C62 1.27(3)
C62 C63 1.40(2)
C64 C69 1.348(13)
C64 C65 1.393(12)
C65 C66 1.37(2)
C66 C67 1.37(2)
C67 C68 1.41(2)
C68 C69 1.362(13)
C70 C75 1.361(10)
C70 C71 1.381(10)
C71 C72 1.382(12)
C72 C73 1.433(17)
C73 C74 1.294(17)
C74 C75 1.362(12)
C76 C81 1.385(9)
C76 C77 1.397(9)
C77 C78 1.380(9)
C78 C79 1.372(12)
C79 C80 1.364(12)
C80 C81 1.364(11)
C83 C84 1.379(10)
C83 C88 1.381(10)
C84 C85 1.384(10)
C85 C86 1.338(16)
C86 C87 1.384(17)
C87 C88 1.390(12)
C89 C94 1.378(9)
C89 C90 1.403(9)
C90 C91 1.420(12)
C91 C92 1.323(15)
C92 C93 1.372(15)
C93 C94 1.390(11)
C95 C100 1.360(9)
C95 C96 1.380(10)
C96 C97 1.388(10)
C97 C98 1.333(13)
C98 C99 1.378(14)
C99 C100 1.407(11)
C101 C106 1.393(10)
C101 C102 1.396(8)
C102 C103 1.373(10)
C103 C104 1.364(13)
C104 C105 1.388(13)
C105 C106 1.416(11)
C107 Cl2 1.41(2)
C107 Cl1 1.95(4)
C108 Cl4 1.51(2)
C108 Cl3 1.66(3)
B2 F5 1.352(10)
B2 F6 1.358(10)
B2 F8 1.367(12)
B2 F7 1.379(11)
B1 F4 1.33(2)
B1 F2 1.33(2)
B1 F1 1.33(2)
B1 F3 1.41(2)
